data_2017308
loop_
_publ_author_name
'Omondi, Bernard'
'Levendis, Demetrius C.'
'Layh, Marcus'
'Fernandes, Manuel A.'

_publ_section_title
;
 Two polymorphs of <i>N</i>-(2,6-difluorophenyl)formamide
;
_journal_coeditor_code GZ3168
_journal_issue 9
_journal_name_full 'Acta Crystallographica Section C'
_journal_page_first o470
_journal_page_last o475
_journal_paper_doi 10.1107/S0108270109032004
_journal_volume 65
_journal_year 2009
_chemical_formula_iupac 'C7 H5 F2 N O'
_chemical_formula_moiety 'C7 H5 F2 N O'
_chemical_formula_sum 'C7 H5 F2 N O'
_chemical_formula_weight 157.12
_chemical_name_systematic
;
<i>N</i>-(2,6-difluorophenyl)formamide
;
_space_group_IT_number 61
_symmetry_cell_setting orthorhombic
_symmetry_space_group_name_Hall '-P 2ac 2ab'
_symmetry_space_group_name_H-M 'P b c a'
_audit_creation_method 'WinGX routine CIF_UPDATE'
_cell_angle_alpha 90
_cell_angle_beta 90
_cell_angle_gamma 90
_cell_formula_units_Z 8
_cell_length_a 8.5031(15)
_cell_length_b 11.387(2)
_cell_length_c 14.075(3)
_cell_measurement_reflns_used 9351
_cell_measurement_temperature 298(2)
_cell_measurement_theta_max 27.97
_cell_measurement_theta_min 2.89
_cell_volume 1362.8(4)
_computing_cell_refinement 'SAINT (Bruker, 2004)'
_computing_data_collection 'SMART (Bruker, 2004)'
_computing_data_reduction 'SAINT (Bruker, 2004)'
_computing_molecular_graphics
;
ORTEP-3 (Farrugia, 1997), PLATON (Spek, 2009) and DIAMOND
(Brandenburg & Putz,
2005)
;
_computing_publication_material 'WinGX (Farrugia, 1999)'
_computing_structure_refinement 'SHELXL97 (Sheldrick, 2008)'
_computing_structure_solution 'SHELXS97 (Sheldrick, 2008)'
_diffrn_ambient_temperature 298(2)
_diffrn_measured_fraction_theta_full 0.998
_diffrn_measured_fraction_theta_max 0.998
_diffrn_measurement_device_type 'CCD area-detector'
_diffrn_measurement_method '\w scans'
_diffrn_radiation_type MoK\a
_diffrn_radiation_wavelength 0.71073
_diffrn_reflns_av_R_equivalents 0.0386
_diffrn_reflns_limit_h_max 11
_diffrn_reflns_limit_h_min -10
_diffrn_reflns_limit_k_max 15
_diffrn_reflns_limit_k_min -11
_diffrn_reflns_limit_l_max 18
_diffrn_reflns_limit_l_min -18
_diffrn_reflns_number 8426
_diffrn_reflns_theta_full 27.97
_diffrn_reflns_theta_max 27.97
_diffrn_reflns_theta_min 2.89
_exptl_absorpt_coefficient_mu 0.14
_exptl_absorpt_correction_T_max 0.9861
_exptl_absorpt_correction_T_min 0.9332
_exptl_absorpt_correction_type multi-scan
_exptl_absorpt_process_details '(SADABS; Bruker, 2004)'
_exptl_crystal_colour colourless
_exptl_crystal_density_diffrn 1.532
_exptl_crystal_density_method 'not measured'
_exptl_crystal_description needle
_exptl_crystal_F_000 640
_exptl_crystal_size_max 0.5
_exptl_crystal_size_mid 0.16
_exptl_crystal_size_min 0.1
_refine_diff_density_max 0.147
_refine_diff_density_min -0.123
_refine_ls_extinction_coef 0.017(2)
_refine_ls_extinction_expression Fc^*^=kFc[1+0.001xFc^2^\l^3^/sin(2\q)]^-1/4^
_refine_ls_extinction_method SHELXL
_refine_ls_goodness_of_fit_ref 1.018
_refine_ls_hydrogen_treatment mixed
_refine_ls_matrix_type full
_refine_ls_number_parameters 105
_refine_ls_number_reflns 1637
_refine_ls_number_restraints 1
_refine_ls_restrained_S_all 1.02
_refine_ls_R_factor_gt 0.0372
_refine_ls_shift/su_max 0
_refine_ls_structure_factor_coef Fsqd
_refine_ls_weighting_details 'calc w=1/[\s^2^(Fo^2^)+(0.0457P)^2^+0.1294P] where P=(Fo^2^+2Fc^2^)/3'
_refine_ls_weighting_scheme calc
_refine_ls_wR_factor_ref 0.0999
_reflns_number_gt 1006
_reflns_number_total 1637
_reflns_threshold_expression I>2\s(I)
_cod_data_source_file gz3168.cif
_cod_data_source_block Ia
_cod_database_code 2017308
_cod_database_fobs_code 2017308

loop_
_symmetry_equiv_pos_as_xyz
'x, y, z'
'-x+1/2, -y, z+1/2'
'-x, y+1/2, -z+1/2'
'x+1/2, -y+1/2, -z'
'-x, -y, -z'
'x-1/2, y, -z-1/2'
'x, -y-1/2, z-1/2'
'-x-1/2, y-1/2, z'

loop_
_atom_site_type_symbol
_atom_site_label
_atom_site_fract_x
_atom_site_fract_y
_atom_site_fract_z
_atom_site_U_iso_or_equiv
_atom_site_adp_type
_atom_site_calc_flag
_atom_site_refinement_flags
_atom_site_occupancy
_atom_site_disorder_assembly
_atom_site_disorder_group
C C1 0.93365(16) 0.40677(13) 0.65042(10) 0.0403(4) Uani d . 1 . .
C C2 0.84099(19) 0.50268(15) 0.67277(11) 0.0485(4) Uani d . 1 . .
C C3 0.7354(2) 0.55047(15) 0.60991(13) 0.0631(5) Uani d . 1 . .
H H3 0.6726 0.6137 0.6276 0.076 Uiso calc R 1 . .
C C4 0.7244(2) 0.50308(19) 0.52029(13) 0.0671(6) Uani d . 1 . .
H H4 0.6543 0.5355 0.4768 0.081 Uiso calc R 1 . .
C C5 0.8151(2) 0.40870(18) 0.49392(12) 0.0603(5) Uani d . 1 . .
H H5 0.8073 0.3768 0.4333 0.072 Uiso calc R 1 . .
C C6 0.91744(17) 0.36285(14) 0.55948(11) 0.0471(4) Uani d . 1 . .
C C7 0.99516(18) 0.31247(15) 0.79871(12) 0.0509(4) Uani d U 1 . .
H H7 1.073 0.2816 0.8378 0.061 Uiso calc R 1 . .
N N1 1.04056(16) 0.35676(13) 0.71596(10) 0.0473(4) Uani d . 1 . .
O O1 0.86048(13) 0.30868(11) 0.82797(8) 0.0641(4) Uani d U 1 . .
F F1 0.85624(14) 0.55027(9) 0.76039(7) 0.0722(4) Uani d . 1 . .
F F2 1.00861(12) 0.27001(9) 0.53586(7) 0.0677(4) Uani d . 1 . .
H H1 1.131(2) 0.3511(15) 0.7007(12) 0.052(5) Uiso d . 1 . .

loop_
_atom_site_aniso_label
_atom_site_aniso_U_11
_atom_site_aniso_U_22
_atom_site_aniso_U_33
_atom_site_aniso_U_12
_atom_site_aniso_U_13
_atom_site_aniso_U_23
C1 0.0338(7) 0.0430(8) 0.0441(8) -0.0044(7) 0.0018(6) 0.0028(7)
C2 0.0496(9) 0.0459(9) 0.0499(10) -0.0017(8) 0.0037(7) 0.0015(7)
C3 0.0556(11) 0.0563(11) 0.0773(12) 0.0088(9) 0.0041(9) 0.0188(9)
C4 0.0541(11) 0.0812(13) 0.0662(12) -0.0061(10) -0.0088(9) 0.0341(11)
C5 0.0575(10) 0.0774(13) 0.0459(9) -0.0174(10) -0.0031(8) 0.0077(9)
C6 0.0416(9) 0.0490(9) 0.0508(9) -0.0085(8) 0.0077(7) -0.0008(8)
C7 0.0385(7) 0.0614(10) 0.0528(9) 0.0088(8) -0.0062(7) 0.0031(8)
N1 0.0302(7) 0.0595(9) 0.0523(8) 0.0027(7) 0.0015(6) -0.0013(7)
O1 0.0412(6) 0.0923(10) 0.0587(7) 0.0095(6) 0.0023(5) 0.0214(6)
F1 0.0870(8) 0.0617(7) 0.0680(7) 0.0153(6) 0.0011(5) -0.0175(5)
F2 0.0703(7) 0.0668(7) 0.0662(7) 0.0036(5) 0.0099(5) -0.0183(5)

loop_
_atom_type_symbol
_atom_type_description
_atom_type_scat_dispersion_real
_atom_type_scat_dispersion_imag
_atom_type_scat_source
C C 0.0033 0.0016 'International Tables Vol C Tables 4.2.6.8 and 6.1.1.4'
H H 0 0 'International Tables Vol C Tables 4.2.6.8 and 6.1.1.4'
N N 0.0061 0.0033 'International Tables Vol C Tables 4.2.6.8 and 6.1.1.4'
O O 0.0106 0.006 'International Tables Vol C Tables 4.2.6.8 and 6.1.1.4'
F F 0.0171 0.0103 'International Tables Vol C Tables 4.2.6.8 and 6.1.1.4'

loop_
_geom_angle_atom_site_label_1
_geom_angle_atom_site_label_2
_geom_angle_atom_site_label_3
_geom_angle_site_symmetry_1
_geom_angle_site_symmetry_3
_geom_angle
_geom_angle_publ_flag
C6 C1 C2 . . 116.10(14) ?
C6 C1 N1 . . 121.51(14) y
C2 C1 N1 . . 122.39(14) y
F1 C2 C3 . . 119.42(15) ?
F1 C2 C1 . . 117.96(14) ?
C3 C2 C1 . . 122.62(16) ?
C2 C3 C4 . . 118.70(17) ?
C2 C3 H3 . . 120.7 ?
C4 C3 H3 . . 120.7 ?
C5 C4 C3 . . 121.09(16) ?
C5 C4 H4 . . 119.5 ?
C3 C4 H4 . . 119.5 ?
C6 C5 C4 . . 118.18(16) ?
C6 C5 H5 . . 120.9 ?
C4 C5 H5 . . 120.9 ?
F2 C6 C5 . . 119.73(15) ?
F2 C6 C1 . . 116.98(14) ?
C5 C6 C1 . . 123.29(16) ?
O1 C7 N1 . . 125.73(15) y
O1 C7 H7 . . 117.1 ?
N1 C7 H7 . . 117.1 ?
C7 N1 C1 . . 122.58(14) y
C7 N1 H1 . . 118.9(12) ?
C1 N1 H1 . . 118.3(12) ?

loop_
_geom_bond_atom_site_label_1
_geom_bond_atom_site_label_2
_geom_bond_site_symmetry_2
_geom_bond_distance
_geom_bond_publ_flag
C1 C6 . 1.381(2) ?
C1 C2 . 1.383(2) ?
C1 N1 . 1.4147(19) y
C2 F1 . 1.3534(17) ?
C2 C3 . 1.373(2) ?
C3 C4 . 1.375(3) ?
C3 H3 . 0.93 ?
C4 C5 . 1.374(3) ?
C4 H4 . 0.93 ?
C5 C6 . 1.372(2) ?
C5 H5 . 0.93 ?
C6 F2 . 1.3524(18) ?
C7 O1 . 1.2178(19) y
C7 N1 . 1.327(2) y
C7 H7 . 0.93 ?
N1 H1 . 0.800(18) ?

loop_
_geom_hbond_atom_site_label_D
_geom_hbond_atom_site_label_H
_geom_hbond_atom_site_label_A
_geom_hbond_site_symmetry_A
_geom_hbond_distance_DH
_geom_hbond_distance_HA
_geom_hbond_distance_DA
_geom_hbond_angle_DHA
N1 H1 O1 6_657 0.801(17) 2.050(17) 2.843(2) 170

loop_
_geom_torsion_atom_site_label_1
_geom_torsion_atom_site_label_2
_geom_torsion_atom_site_label_3
_geom_torsion_atom_site_label_4
_geom_torsion_site_symmetry_1
_geom_torsion_site_symmetry_2
_geom_torsion_site_symmetry_3
_geom_torsion_site_symmetry_4
_geom_torsion
_geom_torsion_publ_flag
C6 C1 C2 F1 . . . . -178.35(13) ?
N1 C1 C2 F1 . . . . 0.9(2) ?
C6 C1 C2 C3 . . . . 1.7(2) ?
N1 C1 C2 C3 . . . . -179.02(15) ?
F1 C2 C3 C4 . . . . 178.27(15) ?
C1 C2 C3 C4 . . . . -1.8(2) ?
C2 C3 C4 C5 . . . . 0.9(3) ?
C3 C4 C5 C6 . . . . -0.1(3) ?
C4 C5 C6 F2 . . . . -179.93(14) ?
C4 C5 C6 C1 . . . . 0.0(2) ?
C2 C1 C6 F2 . . . . 179.14(12) ?
N1 C1 C6 F2 . . . . -0.1(2) ?
C2 C1 C6 C5 . . . . -0.8(2) ?
N1 C1 C6 C5 . . . . 179.91(14) ?
O1 C7 N1 C1 . . . . 0.3(3) ?
C6 C1 N1 C7 . . . . -120.59(17) ?
C2 C1 N1 C7 . . . . 60.2(2) y

loop_
_cod_related_entry_id
_cod_related_entry_database
_cod_related_entry_code
1 ChemSpider 13793073
